data_4510739
loop_
_publ_author_name
'Weston, Mitchell H.'
'Delaquil, Amelia A.'
'Sarjeant, Amy A.'
'Farha, Omar K.'
'Hupp, Joseph T.'
'Nguyen, SonBinh T.'

_publ_section_title
;
 Tuning the Hydrophobicity of Zinc Dipyridyl Paddlewheel Metal--Organic
 Frameworks for Selective Sorption
;
_journal_issue 7
_journal_name_full 'Crystal Growth &amp; Design'
_journal_page_first 2938
_journal_paper_doi 10.1021/cg400342m
_journal_volume 13
_journal_year 2013
_chemical_formula_moiety 'C27 H18 Br N O6 Zn, 9(C3 H7 N O)'
_chemical_formula_sum 'C54 H81 Br N10 O15 Zn'
_chemical_formula_weight 1255.57
_chemical_name_systematic
; 
 ? 
;
_space_group_IT_number 47
_symmetry_cell_setting orthorhombic
_symmetry_space_group_name_Hall '-P 2 2'
_symmetry_space_group_name_H-M 'P m m m'
_atom_sites_solution_hydrogens geom
_atom_sites_solution_primary direct
_atom_sites_solution_secondary difmap
_audit_creation_method SHELXL-97
_cell_angle_alpha 90.00
_cell_angle_beta 90.00
_cell_angle_gamma 90.00
_cell_formula_units_Z 2
_cell_length_a 10.8826(16)
_cell_length_b 16.0836(19)
_cell_length_c 18.292(3)
_cell_measurement_reflns_used 1228
_cell_measurement_temperature 100(2)
_cell_measurement_theta_max 49.46
_cell_measurement_theta_min 2.42
_cell_volume 3201.7(8)
_computing_cell_refinement 'Bruker SAINT'
_computing_data_collection 'Bruker APEX2'
_computing_data_reduction 'Bruker SAINT'
_computing_molecular_graphics 'Bruker SHELXTL'
_computing_publication_material 'Bruker SHELXTL'
_computing_structure_refinement 'SHELXL-97 (Sheldrick, 2008)'
_computing_structure_solution 'SHELXS-97 (Sheldrick, 2008)'
_diffrn_ambient_temperature 100(2)
_diffrn_measured_fraction_theta_full 0.973
_diffrn_measured_fraction_theta_max 0.973
_diffrn_measurement_device_type 'Bruker APEX-II CCD'
_diffrn_measurement_method '\f and \w scans'
_diffrn_radiation_monochromator graphite
_diffrn_radiation_source 'fine-focus sealed tube'
_diffrn_radiation_type CuK\a
_diffrn_radiation_wavelength 1.54178
_diffrn_reflns_av_R_equivalents 0.0000
_diffrn_reflns_av_sigmaI/netI 0.1017
_diffrn_reflns_limit_h_max 10
_diffrn_reflns_limit_h_min 0
_diffrn_reflns_limit_k_max 15
_diffrn_reflns_limit_k_min 0
_diffrn_reflns_limit_l_max 18
_diffrn_reflns_limit_l_min 0
_diffrn_reflns_number 1895
_diffrn_reflns_theta_full 50.39
_diffrn_reflns_theta_max 50.39
_diffrn_reflns_theta_min 2.75
_diffrn_standards_number 0
_exptl_absorpt_coefficient_mu 1.830
_exptl_absorpt_correction_T_max 0.6970
_exptl_absorpt_correction_T_min 0.5491
_exptl_absorpt_correction_type multi-scan
_exptl_absorpt_process_details 'SADABS (Bruker)'
_exptl_crystal_colour colourless
_exptl_crystal_density_diffrn 1.302
_exptl_crystal_density_method 'not measured'
_exptl_crystal_description plate
_exptl_crystal_F_000 1320
_exptl_crystal_size_max 0.54
_exptl_crystal_size_mid 0.24
_exptl_crystal_size_min 0.05
_refine_diff_density_max 1.146
_refine_diff_density_min -0.542
_refine_diff_density_rms 0.072
_refine_ls_extinction_method none
_refine_ls_goodness_of_fit_ref 0.867
_refine_ls_hydrogen_treatment constr
_refine_ls_matrix_type full
_refine_ls_number_parameters 112
_refine_ls_number_reflns 1895
_refine_ls_number_restraints 117
_refine_ls_restrained_S_all 0.869
_refine_ls_R_factor_all 0.0955
_refine_ls_R_factor_gt 0.0643
_refine_ls_shift/su_max 0.000
_refine_ls_shift/su_mean 0.000
_refine_ls_structure_factor_coef Fsqd
_refine_ls_weighting_details 'calc w=1/[\s^2^(Fo^2^)+(0.1107P)^2^+0.0000P] where P=(Fo^2^+2Fc^2^)/3'
_refine_ls_weighting_scheme calc
_refine_ls_wR_factor_gt 0.1666
_refine_ls_wR_factor_ref 0.1782
_reflns_number_gt 1079
_reflns_number_total 1895
_reflns_threshold_expression >2sigma(I)
_cod_data_source_file cg400342m_si_003.cif
_cod_data_source_block n0339
_cod_depositor_comments
;
The following automatic conversions were performed:

'_symmetry_cell_setting' value 'Orthorhombic' changed to
'orthorhombic' according to
/usr/data/users/saulius/automatic-downloads/retrospective/ACS/lib/dictionaries/cif_core.dic
dictionary named 'cif_core.dic' version 2.4.2 from 2011-04-26.

Automatic conversion script
Id: cif_fix_values 2281 2013-09-26 08:29:07Z andrius 
;
_cod_original_sg_symbol_H-M Pmmm
_cod_database_code 4510739

loop_
_symmetry_equiv_pos_as_xyz
'x, y, z'
'-x, -y, z'
'-x, y, -z'
'x, -y, -z'
'-x, -y, -z'
'x, y, -z'
'x, -y, z'
'-x, y, z'

loop_
_atom_site_label
_atom_site_type_symbol
_atom_site_fract_x
_atom_site_fract_y
_atom_site_fract_z
_atom_site_U_iso_or_equiv
_atom_site_adp_type
_atom_site_occupancy
_atom_site_symmetry_multiplicity
_atom_site_calc_flag
_atom_site_refinement_flags
Zn1 Zn 0.0000 0.0000 0.58028(10) 0.0487(6) Uani 1 4 d SU
Br1 Br -0.20022(13) -0.5000 0.5000 0.1112(10) Uani 1 4 d SU
O1 O -0.1283(4) -0.0890(2) 0.5616(2) 0.0653(13) Uani 1 1 d U
O2 O 0.0000 -0.1471(7) 0.9206(5) 0.260(8) Uani 1 2 d SU
N1 N 0.0000 0.0000 0.6841(7) 0.060(2) Uani 1 4 d SU
C1 C -0.0937(12) -0.0305(7) 0.7274(7) 0.078(5) Uani 0.50 1 d PU
H1 H -0.1627 -0.0532 0.7026 0.093 Uiso 0.50 1 calc PR
C2 C -0.0975(14) -0.0315(7) 0.8006(8) 0.086(4) Uani 0.50 1 d PU
H2 H -0.1677 -0.0540 0.8243 0.103 Uiso 0.50 1 calc PR
C3 C 0.0000 0.0000 0.8435(8) 0.077(4) Uani 1 4 d SU
C4 C 0.0000 0.0000 0.9208(9) 0.103(5) Uani 1 4 d SU
C5 C 0.0000 -0.0701(9) 0.9628(6) 0.171(6) Uani 1 2 d SU
C6 C 0.0000 -0.2213(12) 0.9296(10) 0.251(11) Uani 1 2 d SU
H6A H 0.0769 -0.2380 0.9532 0.376 Uiso 0.50 1 calc PR
H6B H -0.0074 -0.2492 0.8823 0.376 Uiso 0.50 1 calc PR
H6C H -0.0696 -0.2369 0.9608 0.376 Uiso 0.50 1 calc PR
C7 C -0.1548(7) -0.1133(4) 0.5000 0.039(2) Uani 1 2 d SU
C8 C -0.2381(8) -0.1963(4) 0.5000 0.050(2) Uani 1 2 d SU
C9 C -0.2727(7) -0.2307(4) 0.4348(4) 0.072(2) Uani 1 1 d U
H9 H -0.2521 -0.2045 0.3899 0.086 Uiso 1 1 calc R
C10 C -0.3379(6) -0.3040(4) 0.4355(4) 0.072(2) Uani 1 1 d U
H10 H -0.3616 -0.3287 0.3905 0.086 Uiso 1 1 calc R
C11 C -0.3694(7) -0.3422(4) 0.5000 0.051(2) Uani 1 2 d SU
C12 C -0.4373(6) -0.4240(4) 0.5000 0.051(2) Uani 1 2 d SU
C13 C -0.3755(9) -0.5000 0.5000 0.057(4) Uani 1 4 d SU

loop_
_atom_site_aniso_label
_atom_site_aniso_U_11
_atom_site_aniso_U_22
_atom_site_aniso_U_33
_atom_site_aniso_U_23
_atom_site_aniso_U_13
_atom_site_aniso_U_12
Zn1 0.0423(10) 0.0117(7) 0.0920(14) 0.000 0.000 0.000
Br1 0.0478(9) 0.0347(8) 0.251(3) 0.000 0.000 0.000
O1 0.070(3) 0.054(3) 0.072(4) 0.012(2) -0.012(3) -0.014(2)
O2 0.62(2) 0.117(6) 0.044(6) 0.007(5) 0.000 0.000
N1 0.055(6) 0.030(5) 0.096(6) 0.000 0.000 0.000
C1 0.075(7) 0.095(12) 0.063(6) -0.003(7) -0.008(6) -0.033(7)
C2 0.109(9) 0.081(11) 0.068(7) -0.003(7) 0.002(7) -0.025(8)
C3 0.109(10) 0.076(9) 0.047(7) 0.000 0.000 0.000
C4 0.161(14) 0.106(8) 0.043(7) 0.000 0.000 0.000
C5 0.368(19) 0.110(7) 0.034(6) -0.004(5) 0.000 0.000
C6 0.41(3) 0.108(8) 0.23(2) -0.007(12) 0.000 0.000
C7 0.037(5) 0.022(4) 0.057(6) 0.000 0.000 0.019(3)
C8 0.052(5) 0.027(4) 0.070(6) 0.000 0.000 0.017(3)
C9 0.099(5) 0.038(4) 0.078(5) 0.001(3) -0.009(4) -0.013(4)
C10 0.082(5) 0.047(4) 0.086(6) -0.010(3) -0.012(4) -0.024(4)
C11 0.040(5) 0.027(4) 0.085(7) 0.000 0.000 0.014(4)
C12 0.038(4) 0.024(3) 0.093(7) 0.000 0.000 0.004(3)
C13 0.017(5) 0.028(5) 0.125(11) 0.000 0.000 0.000

loop_
_atom_type_symbol
_atom_type_description
_atom_type_scat_dispersion_real
_atom_type_scat_dispersion_imag
_atom_type_scat_source
C C 0.0181 0.0091 'International Tables Vol C Tables 4.2.6.8 and 6.1.1.4'
H H 0.0000 0.0000 'International Tables Vol C Tables 4.2.6.8 and 6.1.1.4'
N N 0.0311 0.0180 'International Tables Vol C Tables 4.2.6.8 and 6.1.1.4'
O O 0.0492 0.0322 'International Tables Vol C Tables 4.2.6.8 and 6.1.1.4'
Zn Zn -1.5491 0.6778 'International Tables Vol C Tables 4.2.6.8 and 6.1.1.4'
Br Br -0.6763 1.2805 'International Tables Vol C Tables 4.2.6.8 and 6.1.1.4'

loop_
_geom_angle_atom_site_label_1
_geom_angle_atom_site_label_2
_geom_angle_atom_site_label_3
_geom_angle
_geom_angle_site_symmetry_1
_geom_angle_site_symmetry_3
N1 Zn1 O1 99.70(13) . 2
N1 Zn1 O1 99.70(13) . 8
O1 Zn1 O1 89.8(2) 2 8
N1 Zn1 O1 99.70(13) . 7
O1 Zn1 O1 87.0(2) 2 7
O1 Zn1 O1 160.6(3) 8 7
N1 Zn1 O1 99.70(13) . .
O1 Zn1 O1 160.6(3) 2 .
O1 Zn1 O1 87.0(2) 8 .
O1 Zn1 O1 89.8(2) 7 .
N1 Zn1 Zn1 180.000(1) . 5_556
O1 Zn1 Zn1 80.30(13) 2 5_556
O1 Zn1 Zn1 80.30(13) 8 5_556
O1 Zn1 Zn1 80.30(13) 7 5_556
O1 Zn1 Zn1 80.30(13) . 5_556
C7 O1 Zn1 122.8(5) . .
C6 O2 C5 140.2(13) . .
C1 N1 C1 41.6(10) . 7
C1 N1 C1 110.0(14) . 2
C1 N1 C1 95.2(12) 7 2
C1 N1 C1 95.2(12) . 8
C1 N1 C1 110.0(14) 7 8
C1 N1 C1 41.6(10) 2 8
C1 N1 Zn1 125.0(7) . .
C1 N1 Zn1 125.0(7) 7 .
C1 N1 Zn1 125.0(7) 2 .
C1 N1 Zn1 125.0(7) 8 .
C2 C1 N1 126.9(12) . .
C2 C1 C1 91.8(9) . 8
N1 C1 C1 42.4(6) . 8
C2 C1 H1 116.6 . .
N1 C1 H1 116.6 . .
C1 C1 H1 142.3 8 .
C1 C2 C3 121.9(14) . .
C1 C2 H2 119.1 . .
C3 C2 H2 119.1 . .
C4 C3 C2 123.8(8) . 2
C4 C3 C2 123.8(8) . .
C2 C3 C2 112.4(16) 2 .
C4 C3 C2 123.8(8) . 7
C2 C3 C2 97.2(14) 2 7
C2 C3 C2 42.0(10) . 7
C4 C3 C2 123.8(8) . 8
C2 C3 C2 42.0(10) 2 8
C2 C3 C2 97.2(14) . 8
C2 C3 C2 112.4(16) 7 8
C5 C4 C5 111.4(17) . 2
C5 C4 C3 124.3(8) . .
C5 C4 C3 124.3(8) 2 .
C5 C5 C4 124.3(8) 6_557 .
C5 C5 O2 121.9(6) 6_557 .
C4 C5 O2 113.8(10) . .
O2 C6 H6A 109.5 . .
O2 C6 H6B 109.5 . .
H6A C6 H6B 109.5 . .
O2 C6 H6C 109.5 . .
H6A C6 H6C 109.5 . .
H6B C6 H6C 109.5 . .
O1 C7 O1 133.4(8) . 6_556
O1 C7 C8 113.3(4) . .
O1 C7 C8 113.3(4) 6_556 .
C9 C8 C9 121.4(8) . 6_556
C9 C8 C7 119.3(4) . .
C9 C8 C7 119.3(4) 6_556 .
C8 C9 C10 118.7(7) . .
C8 C9 H9 120.6 . .
C10 C9 H9 120.6 . .
C11 C10 C9 121.3(7) . .
C11 C10 H10 119.3 . .
C9 C10 H10 119.3 . .
C10 C11 C10 118.4(8) . 6_556
C10 C11 C12 120.8(4) . .
C10 C11 C12 120.8(4) 6_556 .
C12 C12 C13 118.8(4) 3_456 .
C12 C12 C11 119.4(4) 3_456 .
C13 C12 C11 121.8(6) . .
C12 C13 C12 122.4(9) 7_545 .
C12 C13 Br1 118.8(4) 7_545 .
C12 C13 Br1 118.8(4) . .

loop_
_geom_bond_atom_site_label_1
_geom_bond_atom_site_label_2
_geom_bond_distance
_geom_bond_site_symmetry_2
Zn1 N1 1.899(12) .
Zn1 O1 2.028(4) 2
Zn1 O1 2.028(4) 8
Zn1 O1 2.028(4) 7
Zn1 O1 2.028(4) .
Zn1 Zn1 2.937(4) 5_556
Br1 C13 1.907(10) .
O1 C7 1.227(4) .
O2 C6 1.205(18) .
O2 C5 1.459(16) .
N1 C1 1.381(13) .
N1 C1 1.381(13) 7
N1 C1 1.381(13) 2
N1 C1 1.381(13) 8
C1 C2 1.340(17) .
C1 C1 2.04(3) 8
C1 H1 0.9500 .
C2 C3 1.414(14) .
C2 H2 0.9500 .
C3 C4 1.413(19) .
C3 C2 1.414(14) 2
C3 C2 1.414(14) 7
C3 C2 1.414(14) 8
C4 C5 1.364(15) .
C4 C5 1.364(15) 2
C5 C5 1.36(2) 6_557
C6 H6A 0.9800 .
C6 H6B 0.9800 .
C6 H6C 0.9800 .
C7 O1 1.227(4) 6_556
C7 C8 1.614(11) .
C8 C9 1.368(7) .
C8 C9 1.368(7) 6_556
C9 C10 1.377(8) .
C9 H9 0.9500 .
C10 C11 1.374(7) .
C10 H10 0.9500 .
C11 C10 1.374(7) 6_556
C11 C12 1.508(10) .
C12 C12 1.365(14) 3_456
C12 C13 1.396(8) .
C13 C12 1.396(8) 7_545

loop_
_geom_torsion_atom_site_label_1
_geom_torsion_atom_site_label_2
_geom_torsion_atom_site_label_3
_geom_torsion_atom_site_label_4
_geom_torsion
_geom_torsion_site_symmetry_1
_geom_torsion_site_symmetry_4
N1 Zn1 O1 C7 -176.3(5) . .
O1 Zn1 O1 C7 3.7(5) 2 .
O1 Zn1 O1 C7 -77.0(5) 8 .
O1 Zn1 O1 C7 83.9(6) 7 .
Zn1 Zn1 O1 C7 3.7(5) 5_556 .
O1 Zn1 N1 C1 160.0(6) 2 .
O1 Zn1 N1 C1 -108.6(6) 8 .
O1 Zn1 N1 C1 71.4(6) 7 .
O1 Zn1 N1 C1 -20.0(6) . .
Zn1 Zn1 N1 C1 0(100) 5_556 .
O1 Zn1 N1 C1 108.6(6) 2 7
O1 Zn1 N1 C1 -160.0(6) 8 7
O1 Zn1 N1 C1 20.0(6) 7 7
O1 Zn1 N1 C1 -71.4(6) . 7
Zn1 Zn1 N1 C1 0(100) 5_556 7
O1 Zn1 N1 C1 -20.0(6) 2 2
O1 Zn1 N1 C1 71.4(6) 8 2
O1 Zn1 N1 C1 -108.6(6) 7 2
O1 Zn1 N1 C1 160.0(6) . 2
Zn1 Zn1 N1 C1 0(76) 5_556 2
O1 Zn1 N1 C1 -71.4(6) 2 8
O1 Zn1 N1 C1 20.0(6) 8 8
O1 Zn1 N1 C1 -160.0(6) 7 8
O1 Zn1 N1 C1 108.6(6) . 8
Zn1 Zn1 N1 C1 0(100) 5_556 8
C1 N1 C1 C2 -74.4(13) 7 .
C1 N1 C1 C2 0.2(9) 2 .
C1 N1 C1 C2 40.2(16) 8 .
Zn1 N1 C1 C2 -179.8(9) . .
C1 N1 C1 C1 -114.6(8) 7 8
C1 N1 C1 C1 -40.0(9) 2 8
Zn1 N1 C1 C1 140.0(9) . 8
N1 C1 C2 C3 -0.4(18) . .
C1 C1 C2 C3 25.5(10) 8 .
C1 C2 C3 C4 -179.8(8) . .
C1 C2 C3 C2 0.2(8) . 2
C1 C2 C3 C2 75.3(12) . 7
C1 C2 C3 C2 -40.5(15) . 8
C2 C3 C4 C5 -115.5(6) 2 .
C2 C3 C4 C5 64.5(6) . .
C2 C3 C4 C5 115.5(6) 7 .
C2 C3 C4 C5 -64.5(6) 8 .
C2 C3 C4 C5 64.5(6) 2 2
C2 C3 C4 C5 -115.5(6) . 2
C2 C3 C4 C5 -64.5(6) 7 2
C2 C3 C4 C5 115.5(6) 8 2
C5 C4 C5 C5 0.000(4) 2 6_557
C3 C4 C5 C5 180.000(3) . 6_557
C5 C4 C5 O2 180.000(3) 2 .
C3 C4 C5 O2 0.000(4) . .
C6 O2 C5 C5 0.000(3) . 6_557
C6 O2 C5 C4 180.000(4) . .
Zn1 O1 C7 O1 -9.2(13) . 6_556
Zn1 O1 C7 C8 168.4(4) . .
O1 C7 C8 C9 -179.0(7) . .
O1 C7 C8 C9 -0.9(9) 6_556 .
O1 C7 C8 C9 0.9(9) . 6_556
O1 C7 C8 C9 179.0(7) 6_556 6_556
C9 C8 C9 C10 -3.6(13) 6_556 .
C7 C8 C9 C10 176.4(6) . .
C8 C9 C10 C11 0.6(10) . .
C9 C10 C11 C10 2.2(12) . 6_556
C9 C10 C11 C12 -178.0(6) . .
C10 C11 C12 C12 -89.9(6) . 3_456
C10 C11 C12 C12 89.9(6) 6_556 3_456
C10 C11 C12 C13 90.1(6) . .
C10 C11 C12 C13 -90.1(6) 6_556 .
C12 C12 C13 C12 0.0 3_456 7_545
C11 C12 C13 C12 180.0 . 7_545
C12 C12 C13 Br1 180.0 3_456 .
C11 C12 C13 Br1 0.0 . .
